data_7135553
loop_
_publ_author_name
'd'Agostino, Simone'
'Vitale, Andrea'
'Kapadiya, Yashraj'
'Gingras, Marc'
'Negri, Fabrizia'
'Ceroni, Paola'
'Fermi, Andrea'

_publ_section_title
;
 Polymorphism-dependent room-temperature phosphorescence of a
 persulfurated benzene.
;
_journal_issue 24
_journal_name_full 'Chemical communications (Cambridge, England)'
_journal_page_first 6567
_journal_page_last 6571
_journal_paper_doi 10.1039/d6cc00320f
_journal_volume 62
_journal_year 2026
_chemical_formula_moiety 'C60 H66 S6'
_chemical_formula_sum 'C60 H66 S6'
_chemical_formula_weight 979.48
_space_group_crystal_system monoclinic
_space_group_IT_number 14
_space_group_name_Hall '-P 2ybc'
_space_group_name_H-M_alt 'P 1 21/c 1'
_atom_sites_solution_hydrogens geom
_atom_sites_solution_primary dual
_audit_creation_date 2025-11-17
_audit_creation_method
;
Olex2 1.5
(compiled 2023.02.24 svn.rf166f9f3 for OlexSys, GUI svn.r6725)
;
_audit_update_record
;
2026-01-13 deposited with the CCDC.	2026-03-02 downloaded from the CCDC.
;
_cell_angle_alpha 90
_cell_angle_beta 100.967(7)
_cell_angle_gamma 90
_cell_formula_units_Z 2
_cell_length_a 18.6009(15)
_cell_length_b 6.3115(4)
_cell_length_c 22.5230(14)
_cell_measurement_reflns_used 1346
_cell_measurement_temperature 100
_cell_measurement_theta_max 20.9020
_cell_measurement_theta_min 2.2380
_cell_volume 2595.9(3)
_computing_cell_refinement 'CrysAlisPro 1.171.44.100a (Rigaku OD, 2025)'
_computing_data_collection 'CrysAlisPro system (CCD 44.100a 64-bit (release 20-03-2025))'
_computing_data_reduction 'CrysAlisPro 1.171.44.100a (Rigaku OD, 2025)'
_computing_molecular_graphics 'Olex2 1.5 (Dolomanov et al., 2009)'
_computing_publication_material 'Olex2 1.5 (Dolomanov et al., 2009)'
_computing_structure_refinement 'SHELXL 2016/6 (Sheldrick, 2015)'
_computing_structure_solution 'SHELXT 2014/5 (Sheldrick, 2014)'
_diffrn_ambient_temperature 100
_diffrn_detector 'CCD plate'
_diffrn_detector_area_resol_mean 16.1385
_diffrn_detector_type Sapphire3
_diffrn_measured_fraction_theta_full 0.999
_diffrn_measured_fraction_theta_max 0.825
_diffrn_measurement_details
;
List of Runs (angles in degrees, time in seconds):

  # Type    Start    End  Width  t~exp~   \w     \q     \k     \f   Frames
#--------------------------------------------------------------------------
  1  \w    -39.00  10.00   1.00  250.00    --  -16.68 -77.00  30.00   49
  2  \w    -51.00  54.00   1.00  250.00    --  -16.68  19.00 120.00  105
  3  \w    -20.00  57.00   1.00  250.00    --   17.30 -99.00 -90.00   77
;
_diffrn_measurement_device 'four-circle diffractometer'
_diffrn_measurement_device_type 'Xcalibur, Sapphire3'
_diffrn_measurement_method '\w scans'
_diffrn_orient_matrix_type 'CrysAlisPro convention (1999,Acta A55,543-557)'
_diffrn_orient_matrix_UB_11 -0.0286967000
_diffrn_orient_matrix_UB_12 0.0521102000
_diffrn_orient_matrix_UB_13 -0.0199119000
_diffrn_orient_matrix_UB_21 -0.0142221000
_diffrn_orient_matrix_UB_22 -0.0995255000
_diffrn_orient_matrix_UB_23 -0.0112815000
_diffrn_orient_matrix_UB_31 -0.0219677000
_diffrn_orient_matrix_UB_32 -0.0037359000
_diffrn_orient_matrix_UB_33 0.0224812000
_diffrn_radiation_monochromator graphite
_diffrn_radiation_probe x-ray
_diffrn_radiation_type 'Mo K\a'
_diffrn_radiation_wavelength 0.71073
_diffrn_reflns_av_R_equivalents 0.1186
_diffrn_reflns_av_unetI/netI 0.2939
_diffrn_reflns_Laue_measured_fraction_full 0.999
_diffrn_reflns_Laue_measured_fraction_max 0.825
_diffrn_reflns_limit_h_max 23
_diffrn_reflns_limit_h_min -25
_diffrn_reflns_limit_k_max 7
_diffrn_reflns_limit_k_min -7
_diffrn_reflns_limit_l_max 30
_diffrn_reflns_limit_l_min -27
_diffrn_reflns_number 11936
_diffrn_reflns_point_group_measured_fraction_full 0.999
_diffrn_reflns_point_group_measured_fraction_max 0.825
_diffrn_reflns_theta_full 25.000
_diffrn_reflns_theta_max 29.353
_diffrn_reflns_theta_min 2.231
_diffrn_source 'fine-focus sealed X-ray tube'
_diffrn_source_type 'Enhance (Mo) X-ray Source'
_exptl_absorpt_coefficient_mu 0.302
_exptl_absorpt_correction_T_max 1.00000
_exptl_absorpt_correction_T_min 0.79693
_exptl_absorpt_correction_type multi-scan
_exptl_absorpt_process_details
;
CrysAlisPro 1.171.44.100a (Rigaku Oxford Diffraction, 2025)
Empirical absorption correction using spherical harmonics,
implemented in SCALE3 ABSPACK scaling algorithm.
;
_exptl_crystal_colour 'clear light yellow'
_exptl_crystal_colour_lustre clear
_exptl_crystal_colour_modifier light
_exptl_crystal_colour_primary yellow
_exptl_crystal_density_diffrn 1.253
_exptl_crystal_description prism
_exptl_crystal_F_000 1044
_exptl_crystal_size_max 0.05
_exptl_crystal_size_mid 0.03
_exptl_crystal_size_min 0.02
_refine_diff_density_max 0.748
_refine_diff_density_min -0.506
_refine_diff_density_rms 0.080
_refine_ls_extinction_method none
_refine_ls_goodness_of_fit_ref 0.932
_refine_ls_hydrogen_treatment constr
_refine_ls_matrix_type full
_refine_ls_number_parameters 304
_refine_ls_number_reflns 5893
_refine_ls_number_restraints 246
_refine_ls_restrained_S_all 0.916
_refine_ls_R_factor_all 0.2876
_refine_ls_R_factor_gt 0.0953
_refine_ls_shift/su_max 0.000
_refine_ls_shift/su_mean 0.000
_refine_ls_structure_factor_coef Fsqd
_refine_ls_weighting_details 'w=1/[\s^2^(Fo^2^)+(0.1078P)^2^] where P=(Fo^2^+2Fc^2^)/3'
_refine_ls_weighting_scheme calc
_refine_ls_wR_factor_gt 0.1911
_refine_ls_wR_factor_ref 0.2916
_reflns_Friedel_coverage 0.000
_reflns_number_gt 1940
_reflns_number_total 5893
_reflns_threshold_expression 'I > 2\s(I)'
_cod_data_source_file d6cc00320f3.cif
_cod_data_source_block A6-iPr-Form-II_100K
_cod_depositor_comments 'Adding full bibliography for 7135552--7135555.cif.'
_cod_database_code 7135553
_shelx_shelxl_version_number 2016/6
_shelx_space_group_comment
;
The symmetry employed for this shelxl refinement is uniquely defined
by the following loop, which should always be used as a source of
symmetry information in preference to the above space-group names.
They are only intended as comments.
;
_diffrn_oxdiff_digest_od_ed
;

;
_olex2_refinement_description
;
1. Fixed Uiso
 At 1.2 times of:
  All C(H) groups
 At 1.5 times of:
  All C(H,H,H) groups
2. Rigid body (RIGU) restrains
 C1, H19, S1, C2, S2, C3, H27, S3, C4, H23, C5, H5, H10, C6, H6, C7, C8, H8,
 C9, H9, C10, C11, H11A, H11B, H11C, C12, H12A, H12B, H12C, C13, C14, H14, C15,
 H15, C16, C17, H17, C18, H18, C19, C20, H20A, H20B, H20C, C21, H21A, H21B,
 H21C, C22, C23, C24, H24, C25, C26, H26, C27, C28, H28, C29, H29A, H29B, H29C,
 C30, H30A, H30B, H30C
 with sigma for 1-2 distances of 0.004 and sigma for 1-3 distances of 0.004
3.a Ternary CH refined with riding coordinates:
 C10(H10), C19(H19), C28(H28)
3.b Aromatic/amide H refined with riding coordinates:
 C5(H5), C6(H6), C8(H8), C9(H9), C14(H14), C15(H15), C17(H17), C18(H18),
 C23(H23), C24(H24), C26(H26), C27(H27)
3.c Idealised Me refined as rotating group:
 C11(H11A,H11B,H11C), C12(H12A,H12B,H12C), C20(H20A,H20B,H20C), C21(H21A,H21B,
 H21C), C29(H29A,H29B,H29C), C30(H30A,H30B,H30C)
;
_olex2_submission_special_instructions 'No special instructions were received'
_oxdiff_exptl_absorpt_empirical_details
;
Empirical correction (ABSPACK) includes:
- Absorption correction using spherical harmonics
- Frame scaling
;
_oxdiff_exptl_absorpt_empirical_full_max 1.153
_oxdiff_exptl_absorpt_empirical_full_min 0.883

loop_
_space_group_symop_operation_xyz
'x, y, z'
'-x, y+1/2, -z+1/2'
'-x, -y, -z'
'x, -y-1/2, z-1/2'

loop_
_atom_site_label
_atom_site_type_symbol
_atom_site_fract_x
_atom_site_fract_y
_atom_site_fract_z
_atom_site_U_iso_or_equiv
_atom_site_adp_type
_atom_site_occupancy
_atom_site_site_symmetry_order
_atom_site_calc_flag
_atom_site_refinement_flags_posn
_atom_site_refinement_flags_adp
_atom_site_refinement_flags_occupancy
_atom_site_disorder_assembly
_atom_site_disorder_group
C1 C 0.4454(4) 0.6248(11) 0.4636(3) 0.0402(18) Uani 1 1 d . . . . .
S1 S 0.38626(12) 0.8012(3) 0.41642(8) 0.0473(6) Uani 1 1 d . . . . .
C2 C 0.4721(4) 0.6793(11) 0.5249(3) 0.0401(18) Uani 1 1 d . . . . .
S2 S 0.44349(13) 0.9152(3) 0.55595(8) 0.0484(6) Uani 1 1 d . . . . .
C3 C 0.5252(4) 0.5545(11) 0.5609(3) 0.0387(18) Uani 1 1 d . . . . .
S3 S 0.55746(12) 0.6229(3) 0.63833(8) 0.0457(6) Uani 1 1 d . . . . .
C4 C 0.3008(4) 0.6739(12) 0.4028(3) 0.0431(18) Uani 1 1 d . . . . .
C5 C 0.2857(4) 0.4675(12) 0.4171(3) 0.0443(18) Uani 1 1 d . . . . .
H5 H 0.324124 0.376898 0.435993 0.053 Uiso 1 1 calc R U . . .
C6 C 0.2149(4) 0.3943(12) 0.4039(3) 0.0461(19) Uani 1 1 d . . . . .
H6 H 0.205869 0.252800 0.414882 0.055 Uiso 1 1 calc R U . . .
C7 C 0.1559(5) 0.5148(15) 0.3756(4) 0.057(2) Uani 1 1 d . . . . .
C8 C 0.1718(5) 0.7221(14) 0.3630(4) 0.064(2) Uani 1 1 d . . . . .
H8 H 0.133097 0.813634 0.345302 0.076 Uiso 1 1 calc R U . . .
C9 C 0.2420(5) 0.7992(14) 0.3755(4) 0.059(2) Uani 1 1 d . . . . .
H9 H 0.250802 0.941647 0.365251 0.070 Uiso 1 1 calc R U . . .
C10 C 0.0793(5) 0.4235(16) 0.3613(5) 0.077(3) Uani 1 1 d . . . . .
H10 H 0.074254 0.322815 0.394540 0.092 Uiso 1 1 calc R U . . .
C11 C 0.0177(5) 0.5848(18) 0.3564(6) 0.112(4) Uani 1 1 d . . . . .
H11A H 0.021874 0.661357 0.394726 0.168 Uiso 1 1 calc R U . . .
H11B H -0.029580 0.511494 0.347340 0.168 Uiso 1 1 calc R U . . .
H11C H 0.021075 0.685370 0.323869 0.168 Uiso 1 1 calc R U . . .
C12 C 0.0687(5) 0.2997(19) 0.3037(5) 0.103(4) Uani 1 1 d . . . . .
H12A H 0.074503 0.393855 0.270336 0.155 Uiso 1 1 calc R U . . .
H12B H 0.019441 0.238162 0.295627 0.155 Uiso 1 1 calc R U . . .
H12C H 0.105185 0.186100 0.307412 0.155 Uiso 1 1 calc R U . . .
C13 C 0.3488(4) 0.8854(11) 0.5504(3) 0.0397(17) Uani 1 1 d . . . . .
C14 C 0.3168(5) 0.6952(12) 0.5629(3) 0.0454(18) Uani 1 1 d . . . . .
H14 H 0.346684 0.573164 0.572266 0.054 Uiso 1 1 calc R U . . .
C15 C 0.2429(5) 0.6804(13) 0.5620(3) 0.053(2) Uani 1 1 d . . . . .
H15 H 0.222374 0.547031 0.568903 0.063 Uiso 1 1 calc R U . . .
C16 C 0.1980(5) 0.8560(15) 0.5511(3) 0.060(2) Uani 1 1 d . . . . .
C17 C 0.2306(5) 1.0459(14) 0.5394(4) 0.064(2) Uani 1 1 d . . . . .
H17 H 0.201083 1.169361 0.531495 0.077 Uiso 1 1 calc R U . . .
C18 C 0.3045(5) 1.0605(13) 0.5388(3) 0.056(2) Uani 1 1 d . . . . .
H18 H 0.324806 1.192652 0.530313 0.067 Uiso 1 1 calc R U . . .
C19 C 0.1166(6) 0.8479(19) 0.5508(5) 0.087(3) Uani 1 1 d . . . . .
H19 H 0.095109 0.952361 0.518931 0.104 Uiso 1 1 calc R U . . .
C20 C 0.0992(5) 0.9422(16) 0.6099(4) 0.088(3) Uani 1 1 d . . . . .
H20A H 0.122747 0.856040 0.644378 0.132 Uiso 1 1 calc R U . . .
H20B H 0.046109 0.942549 0.607843 0.132 Uiso 1 1 calc R U . . .
H20C H 0.117795 1.087649 0.614963 0.132 Uiso 1 1 calc R U . . .
C21 C 0.0809(9) 0.661(4) 0.5322(9) 0.272(14) Uani 1 1 d . . . . .
H21A H 0.069641 0.655743 0.487915 0.408 Uiso 1 1 calc R U . . .
H21B H 0.035332 0.652743 0.547901 0.408 Uiso 1 1 calc R U . . .
H21C H 0.112445 0.540713 0.547604 0.408 Uiso 1 1 calc R U . . .
C22 C 0.4802(4) 0.5454(11) 0.6688(3) 0.0367(17) Uani 1 1 d . . . . .
C23 C 0.4525(4) 0.6806(11) 0.7075(3) 0.0382(18) Uani 1 1 d . . . . .
H23 H 0.472771 0.818108 0.715696 0.046 Uiso 1 1 calc R U . . .
C24 C 0.3952(4) 0.6137(11) 0.7339(3) 0.0397(18) Uani 1 1 d . . . . .
H24 H 0.378497 0.704666 0.762042 0.048 Uiso 1 1 calc R U . . .
C25 C 0.3610(4) 0.4186(11) 0.7210(3) 0.0369(17) Uani 1 1 d . . . . .
C26 C 0.3894(4) 0.2854(11) 0.6814(3) 0.0394(18) Uani 1 1 d . . . . .
H26 H 0.367486 0.150932 0.671421 0.047 Uiso 1 1 calc R U . . .
C27 C 0.4489(4) 0.3460(11) 0.6565(3) 0.0397(18) Uani 1 1 d . . . . .
H27 H 0.468406 0.251003 0.630886 0.048 Uiso 1 1 calc R U . . .
C28 C 0.2961(4) 0.3587(11) 0.7478(3) 0.0423(18) Uani 1 1 d . . . . .
H28 H 0.308548 0.391758 0.791951 0.051 Uiso 1 1 calc R U . . .
C29 C 0.2294(4) 0.4972(13) 0.7204(3) 0.054(2) Uani 1 1 d . . . . .
H29A H 0.243069 0.647168 0.724689 0.081 Uiso 1 1 calc R U . . .
H29B H 0.189093 0.469313 0.741694 0.081 Uiso 1 1 calc R U . . .
H29C H 0.213798 0.462939 0.677427 0.081 Uiso 1 1 calc R U . . .
C30 C 0.2736(4) 0.1259(12) 0.7418(3) 0.054(2) Uani 1 1 d . . . . .
H30A H 0.256687 0.091023 0.699072 0.080 Uiso 1 1 calc R U . . .
H30B H 0.233976 0.100414 0.764079 0.080 Uiso 1 1 calc R U . . .
H30C H 0.315740 0.036772 0.758600 0.080 Uiso 1 1 calc R U . . .

loop_
_atom_site_aniso_label
_atom_site_aniso_U_11
_atom_site_aniso_U_22
_atom_site_aniso_U_33
_atom_site_aniso_U_23
_atom_site_aniso_U_13
_atom_site_aniso_U_12
C1 0.056(5) 0.032(4) 0.033(3) -0.008(3) 0.007(3) -0.010(4)
S1 0.0741(17) 0.0354(11) 0.0319(10) 0.0007(9) 0.0090(10) -0.0083(11)
C2 0.054(5) 0.034(4) 0.033(3) -0.010(3) 0.010(3) -0.010(3)
S2 0.0730(17) 0.0351(11) 0.0389(10) -0.0103(9) 0.0148(11) -0.0097(11)
C3 0.051(5) 0.039(4) 0.030(3) -0.007(3) 0.015(3) -0.014(3)
S3 0.0645(16) 0.0445(12) 0.0288(9) -0.0085(9) 0.0107(10) -0.0140(11)
C4 0.054(4) 0.042(4) 0.038(4) 0.000(3) 0.019(4) 0.002(3)
C5 0.050(5) 0.045(4) 0.039(4) 0.002(3) 0.012(4) 0.000(4)
C6 0.050(4) 0.044(5) 0.044(4) -0.002(4) 0.008(4) -0.004(4)
C7 0.056(5) 0.067(5) 0.051(5) 0.006(4) 0.014(4) 0.010(4)
C8 0.058(5) 0.067(5) 0.071(6) 0.019(5) 0.023(5) 0.019(4)
C9 0.070(5) 0.049(5) 0.064(5) 0.012(4) 0.031(5) 0.012(4)
C10 0.052(5) 0.092(7) 0.086(6) 0.002(5) 0.015(5) 0.009(5)
C11 0.063(7) 0.111(9) 0.161(11) 0.005(8) 0.016(8) 0.014(6)
C12 0.080(8) 0.116(9) 0.110(8) -0.023(6) 0.009(7) -0.024(7)
C13 0.059(5) 0.035(4) 0.024(3) -0.007(3) 0.005(3) 0.002(3)
C14 0.061(5) 0.039(4) 0.035(4) -0.002(3) 0.005(4) -0.001(4)
C15 0.060(5) 0.047(5) 0.050(5) -0.009(4) 0.007(4) -0.005(4)
C16 0.070(5) 0.060(5) 0.046(5) -0.013(4) 0.004(4) 0.005(4)
C17 0.075(6) 0.049(5) 0.065(6) -0.005(4) 0.003(5) 0.021(4)
C18 0.085(6) 0.038(4) 0.042(4) 0.001(4) 0.008(5) 0.009(4)
C19 0.063(6) 0.119(9) 0.081(6) -0.017(6) 0.019(6) 0.013(6)
C20 0.073(8) 0.097(8) 0.097(7) -0.021(6) 0.025(6) 0.009(6)
C21 0.166(15) 0.38(2) 0.31(2) -0.25(2) 0.136(16) -0.149(17)
C22 0.055(5) 0.031(4) 0.022(3) 0.000(3) 0.004(3) -0.006(3)
C23 0.057(5) 0.036(4) 0.019(3) -0.005(3) 0.002(3) -0.003(4)
C24 0.057(5) 0.034(4) 0.029(4) -0.007(3) 0.012(3) 0.006(3)
C25 0.050(5) 0.036(4) 0.024(3) -0.004(3) 0.005(3) 0.003(3)
C26 0.054(5) 0.037(4) 0.026(3) -0.005(3) 0.006(3) 0.002(4)
C27 0.061(5) 0.030(4) 0.030(4) -0.006(3) 0.013(4) 0.000(3)
C28 0.048(5) 0.047(4) 0.034(4) -0.005(3) 0.011(3) 0.005(3)
C29 0.050(5) 0.060(5) 0.051(5) 0.002(4) 0.010(4) 0.003(4)
C30 0.064(6) 0.049(4) 0.049(5) 0.006(4) 0.014(4) -0.003(4)

loop_
_atom_type_symbol
_atom_type_description
_atom_type_scat_dispersion_real
_atom_type_scat_dispersion_imag
_atom_type_scat_source
C C 0.0033 0.0016 'International Tables Vol C Tables 4.2.6.8 and 6.1.1.4'
H H 0.0000 0.0000 'International Tables Vol C Tables 4.2.6.8 and 6.1.1.4'
S S 0.1246 0.1234 'International Tables Vol C Tables 4.2.6.8 and 6.1.1.4'

loop_
_geom_angle_atom_site_label_1
_geom_angle_atom_site_label_2
_geom_angle_atom_site_label_3
_geom_angle
_geom_angle_site_symmetry_1
_geom_angle_site_symmetry_3
_geom_angle_publ_flag
C2 C1 S1 119.6(5) . . ?
C3 C1 S1 120.7(5) 3_666 . ?
C3 C1 C2 119.0(7) 3_666 . ?
C4 S1 C1 104.8(4) . . ?
C1 C2 S2 120.9(6) . . ?
C3 C2 C1 120.4(6) . . ?
C3 C2 S2 118.6(5) . . ?
C13 S2 C2 104.8(3) . . ?
C1 C3 S3 119.5(6) 3_666 . ?
C2 C3 C1 120.5(6) . 3_666 ?
C2 C3 S3 120.0(5) . . ?
C22 S3 C3 99.5(3) . . ?
C5 C4 S1 127.4(7) . . ?
C5 C4 C9 117.4(8) . . ?
C9 C4 S1 115.2(6) . . ?
C4 C5 H5 120.2 . . ?
C6 C5 C4 119.7(8) . . ?
C6 C5 H5 120.2 . . ?
C5 C6 H6 118.1 . . ?
C5 C6 C7 123.9(8) . . ?
C7 C6 H6 118.1 . . ?
C6 C7 C10 121.3(8) . . ?
C8 C7 C6 115.6(9) . . ?
C8 C7 C10 123.1(9) . . ?
C7 C8 H8 119.1 . . ?
C9 C8 C7 121.8(9) . . ?
C9 C8 H8 119.1 . . ?
C4 C9 H9 119.1 . . ?
C8 C9 C4 121.7(8) . . ?
C8 C9 H9 119.1 . . ?
C7 C10 H10 107.6 . . ?
C7 C10 C11 115.2(9) . . ?
C11 C10 H10 107.6 . . ?
C12 C10 C7 110.3(7) . . ?
C12 C10 H10 107.6 . . ?
C12 C10 C11 108.2(9) . . ?
C10 C11 H11A 109.5 . . ?
C10 C11 H11B 109.5 . . ?
C10 C11 H11C 109.5 . . ?
H11A C11 H11B 109.5 . . ?
H11A C11 H11C 109.5 . . ?
H11B C11 H11C 109.5 . . ?
C10 C12 H12A 109.5 . . ?
C10 C12 H12B 109.5 . . ?
C10 C12 H12C 109.5 . . ?
H12A C12 H12B 109.5 . . ?
H12A C12 H12C 109.5 . . ?
H12B C12 H12C 109.5 . . ?
C14 C13 S2 122.8(6) . . ?
C18 C13 S2 119.1(6) . . ?
C18 C13 C14 117.8(8) . . ?
C13 C14 H14 119.3 . . ?
C15 C14 C13 121.4(8) . . ?
C15 C14 H14 119.3 . . ?
C14 C15 H15 119.4 . . ?
C14 C15 C16 121.2(8) . . ?
C16 C15 H15 119.4 . . ?
C15 C16 C17 117.0(8) . . ?
C15 C16 C19 123.0(9) . . ?
C17 C16 C19 120.0(9) . . ?
C16 C17 H17 119.0 . . ?
C18 C17 C16 122.0(8) . . ?
C18 C17 H17 119.0 . . ?
C13 C18 C17 120.5(8) . . ?
C13 C18 H18 119.7 . . ?
C17 C18 H18 119.7 . . ?
C16 C19 H19 104.1 . . ?
C16 C19 C20 110.8(8) . . ?
C20 C19 H19 104.1 . . ?
C21 C19 C16 116.9(11) . . ?
C21 C19 H19 104.1 . . ?
C21 C19 C20 115.0(10) . . ?
C19 C20 H20A 109.5 . . ?
C19 C20 H20B 109.5 . . ?
C19 C20 H20C 109.5 . . ?
H20A C20 H20B 109.5 . . ?
H20A C20 H20C 109.5 . . ?
H20B C20 H20C 109.5 . . ?
C19 C21 H21A 109.5 . . ?
C19 C21 H21B 109.5 . . ?
C19 C21 H21C 109.5 . . ?
H21A C21 H21B 109.5 . . ?
H21A C21 H21C 109.5 . . ?
H21B C21 H21C 109.5 . . ?
C23 C22 S3 119.9(5) . . ?
C23 C22 C27 119.4(6) . . ?
C27 C22 S3 120.7(5) . . ?
C22 C23 H23 120.3 . . ?
C24 C23 C22 119.5(6) . . ?
C24 C23 H23 120.3 . . ?
C23 C24 H24 118.7 . . ?
C23 C24 C25 122.6(6) . . ?
C25 C24 H24 118.7 . . ?
C24 C25 C26 116.9(6) . . ?
C24 C25 C28 120.7(6) . . ?
C26 C25 C28 122.4(6) . . ?
C25 C26 H26 119.4 . . ?
C27 C26 C25 121.3(7) . . ?
C27 C26 H26 119.4 . . ?
C22 C27 H27 119.9 . . ?
C26 C27 C22 120.3(6) . . ?
C26 C27 H27 119.9 . . ?
C25 C28 H28 107.2 . . ?
C25 C28 C29 110.1(6) . . ?
C25 C28 C30 115.9(6) . . ?
C29 C28 H28 107.2 . . ?
C30 C28 H28 107.2 . . ?
C30 C28 C29 108.9(7) . . ?
C28 C29 H29A 109.5 . . ?
C28 C29 H29B 109.5 . . ?
C28 C29 H29C 109.5 . . ?
H29A C29 H29B 109.5 . . ?
H29A C29 H29C 109.5 . . ?
H29B C29 H29C 109.5 . . ?
C28 C30 H30A 109.5 . . ?
C28 C30 H30B 109.5 . . ?
C28 C30 H30C 109.5 . . ?
H30A C30 H30B 109.5 . . ?
H30A C30 H30C 109.5 . . ?
H30B C30 H30C 109.5 . . ?

loop_
_geom_bond_atom_site_label_1
_geom_bond_atom_site_label_2
_geom_bond_distance
_geom_bond_site_symmetry_2
_geom_bond_publ_flag
C1 S1 1.771(8) . ?
C1 C2 1.417(9) . ?
C1 C3 1.413(9) 3_666 ?
S1 C4 1.755(8) . ?
C2 S2 1.770(7) . ?
C2 C3 1.396(10) . ?
S2 C13 1.751(8) . ?
C3 S3 1.787(7) . ?
S3 C22 1.775(7) . ?
C4 C5 1.383(10) . ?
C4 C9 1.395(10) . ?
C5 H5 0.9500 . ?
C5 C6 1.373(10) . ?
C6 H6 0.9500 . ?
C6 C7 1.387(10) . ?
C7 C8 1.383(11) . ?
C7 C10 1.513(11) . ?
C8 H8 0.9500 . ?
C8 C9 1.371(11) . ?
C9 H9 0.9500 . ?
C10 H10 1.0000 . ?
C10 C11 1.522(12) . ?
C10 C12 1.494(13) . ?
C11 H11A 0.9800 . ?
C11 H11B 0.9800 . ?
C11 H11C 0.9800 . ?
C12 H12A 0.9800 . ?
C12 H12B 0.9800 . ?
C12 H12C 0.9800 . ?
C13 C14 1.393(10) . ?
C13 C18 1.374(10) . ?
C14 H14 0.9500 . ?
C14 C15 1.373(10) . ?
C15 H15 0.9500 . ?
C15 C16 1.382(11) . ?
C16 C17 1.392(11) . ?
C16 C19 1.514(12) . ?
C17 H17 0.9500 . ?
C17 C18 1.380(11) . ?
C18 H18 0.9500 . ?
C19 H19 1.0000 . ?
C19 C20 1.548(12) . ?
C19 C21 1.380(17) . ?
C20 H20A 0.9800 . ?
C20 H20B 0.9800 . ?
C20 H20C 0.9800 . ?
C21 H21A 0.9800 . ?
C21 H21B 0.9800 . ?
C21 H21C 0.9800 . ?
C22 C23 1.386(9) . ?
C22 C27 1.393(9) . ?
C23 H23 0.9500 . ?
C23 C24 1.383(9) . ?
C24 H24 0.9500 . ?
C24 C25 1.391(9) . ?
C25 C26 1.400(8) . ?
C25 C28 1.498(9) . ?
C26 H26 0.9500 . ?
C26 C27 1.386(9) . ?
C27 H27 0.9500 . ?
C28 H28 1.0000 . ?
C28 C29 1.546(10) . ?
C28 C30 1.526(10) . ?
C29 H29A 0.9800 . ?
C29 H29B 0.9800 . ?
C29 H29C 0.9800 . ?
C30 H30A 0.9800 . ?
C30 H30B 0.9800 . ?
C30 H30C 0.9800 . ?

loop_
_geom_torsion_atom_site_label_1
_geom_torsion_atom_site_label_2
_geom_torsion_atom_site_label_3
_geom_torsion_atom_site_label_4
_geom_torsion
_geom_torsion_site_symmetry_1
_geom_torsion_site_symmetry_2
_geom_torsion_site_symmetry_3
_geom_torsion_site_symmetry_4
_geom_torsion_publ_flag
C1 S1 C4 C5 -9.8(7) . . . . ?
C1 S1 C4 C9 168.9(5) . . . . ?
C1 C2 S2 C13 62.2(6) . . . . ?
C1 C2 C3 C1 1.6(12) . . . 3_666 ?
C1 C2 C3 S3 -179.2(5) . . . . ?
C1 C3 S3 C22 -107.0(6) 3_666 . . . ?
S1 C1 C2 S2 3.2(9) . . . . ?
S1 C1 C2 C3 -172.6(5) . . . . ?
S1 C4 C5 C6 179.0(5) . . . . ?
S1 C4 C9 C8 -178.9(6) . . . . ?
C2 C1 S1 C4 -110.3(6) . . . . ?
C2 S2 C13 C14 41.3(6) . . . . ?
C2 S2 C13 C18 -145.0(5) . . . . ?
C2 C3 S3 C22 73.8(6) . . . . ?
S2 C2 C3 C1 -174.2(5) . . . 3_666 ?
S2 C2 C3 S3 5.0(8) . . . . ?
S2 C13 C14 C15 175.7(5) . . . . ?
S2 C13 C18 C17 -174.3(6) . . . . ?
C3 C1 S1 C4 78.8(6) 3_666 . . . ?
C3 C1 C2 S2 174.2(5) 3_666 . . . ?
C3 C1 C2 C3 -1.6(11) 3_666 . . . ?
C3 C2 S2 C13 -122.0(6) . . . . ?
C3 S3 C22 C23 -133.1(6) . . . . ?
C3 S3 C22 C27 49.8(6) . . . . ?
S3 C22 C23 C24 -176.0(5) . . . . ?
S3 C22 C27 C26 178.8(5) . . . . ?
C4 C5 C6 C7 1.1(11) . . . . ?
C5 C4 C9 C8 -0.1(11) . . . . ?
C5 C6 C7 C8 -2.7(11) . . . . ?
C5 C6 C7 C10 178.9(7) . . . . ?
C6 C7 C8 C9 2.8(12) . . . . ?
C6 C7 C10 C11 154.6(8) . . . . ?
C6 C7 C10 C12 -82.5(11) . . . . ?
C7 C8 C9 C4 -1.6(12) . . . . ?
C8 C7 C10 C11 -23.7(13) . . . . ?
C8 C7 C10 C12 99.2(10) . . . . ?
C9 C4 C5 C6 0.3(10) . . . . ?
C10 C7 C8 C9 -178.8(8) . . . . ?
C13 C14 C15 C16 -2.8(11) . . . . ?
C14 C13 C18 C17 -0.3(11) . . . . ?
C14 C15 C16 C17 1.9(11) . . . . ?
C14 C15 C16 C19 -178.8(7) . . . . ?
C15 C16 C17 C18 -0.3(12) . . . . ?
C15 C16 C19 C20 103.3(10) . . . . ?
C15 C16 C19 C21 -31.2(17) . . . . ?
C16 C17 C18 C13 -0.5(12) . . . . ?
C17 C16 C19 C20 -77.5(11) . . . . ?
C17 C16 C19 C21 148.1(14) . . . . ?
C18 C13 C14 C15 1.9(10) . . . . ?
C19 C16 C17 C18 -179.6(8) . . . . ?
C22 C23 C24 C25 -3.5(10) . . . . ?
C23 C22 C27 C26 1.7(10) . . . . ?
C23 C24 C25 C26 2.8(10) . . . . ?
C23 C24 C25 C28 -176.1(6) . . . . ?
C24 C25 C26 C27 0.1(10) . . . . ?
C24 C25 C28 C29 68.7(9) . . . . ?
C24 C25 C28 C30 -167.1(7) . . . . ?
C25 C26 C27 C22 -2.3(10) . . . . ?
C26 C25 C28 C29 -110.1(7) . . . . ?
C26 C25 C28 C30 14.0(10) . . . . ?
C27 C22 C23 C24 1.1(10) . . . . ?
C28 C25 C26 C27 179.0(6) . . . . ?
